data_7200262
loop_
_publ_author_name
'Kostakis, George E.'
'Abbas, Ghulam'
'Anson, Christopher E.'
'Powell, Annie K.'

_publ_section_title
;
 Inclusion of a well resolved T4(2)6(2) water tape in a H-bonded,
 (4,7)-binodal 3D network
;
_journal_coden_ASTM CRECF4
_journal_issue 1
_journal_name_full CrystEngComm
_journal_page_first 82
_journal_page_last 86
_journal_paper_doi 10.1039/b811376a
_journal_volume 11
_journal_year 2009
_chemical_formula_moiety 'C8 H21 N8 Nd O8, C8 H4 N8, 12(H2 O)'
_chemical_formula_sum 'C16 H49 N16 Nd O20'
_chemical_formula_weight 929.95
_space_group_IT_number 14
_symmetry_cell_setting monoclinic
_symmetry_space_group_name_Hall '-P 2yn'
_symmetry_space_group_name_H-M 'P 1 21/n 1'
_atom_sites_solution_hydrogens geom
_atom_sites_solution_primary direct
_atom_sites_solution_secondary difmap
_audit_creation_method SHELXL-97
_cell_angle_alpha 90.00
_cell_angle_beta 111.184(2)
_cell_angle_gamma 90.00
_cell_formula_units_Z 4
_cell_length_a 11.2104(17)
_cell_length_b 28.980(4)
_cell_length_c 11.9110(18)
_cell_measurement_reflns_used 14506
_cell_measurement_temperature 100(2)
_cell_measurement_theta_max 28.04
_cell_measurement_theta_min 2.25
_cell_volume 3608.1(9)
_computing_cell_refinement 'SMART-NT 5.6 (Bruker AXS Inc., 2005)'
_computing_data_collection 'SMART-NT 5.6 (Bruker AXS Inc., 2005)'
_computing_data_reduction 'SAINT+ 6.45 (Bruker AXS Inc., 2003)'
_computing_molecular_graphics 'SHELXTL 6.14 (BrukerAXS Inc., 2003)'
_computing_publication_material 'SHELXTL 6.14 (BrukerAXS Inc., 2003)'
_computing_structure_refinement 'SHELXTL 6.14 (BrukerAXS Inc., 2003)'
_computing_structure_solution 'SHELXTL 6.14 (BrukerAXS Inc., 2003)'
_diffrn_ambient_temperature 100(2)
_diffrn_detector_area_resol_mean 8.333
_diffrn_measured_fraction_theta_full 0.995
_diffrn_measured_fraction_theta_max 0.924
_diffrn_measurement_device_type 'Bruker SMART Apex'
_diffrn_measurement_method 'CCD area detector'
_diffrn_radiation_monochromator graphite
_diffrn_radiation_source 'rotating anode'
_diffrn_radiation_type MoK\a
_diffrn_radiation_wavelength 0.71073
_diffrn_reflns_av_R_equivalents 0.0736
_diffrn_reflns_av_sigmaI/netI 0.0569
_diffrn_reflns_limit_h_max 14
_diffrn_reflns_limit_h_min -14
_diffrn_reflns_limit_k_max 38
_diffrn_reflns_limit_k_min -38
_diffrn_reflns_limit_l_max 15
_diffrn_reflns_limit_l_min -13
_diffrn_reflns_number 24695
_diffrn_reflns_theta_full 25.00
_diffrn_reflns_theta_max 28.13
_diffrn_reflns_theta_min 1.96
_exptl_absorpt_coefficient_mu 1.534
_exptl_absorpt_correction_T_max 0.957
_exptl_absorpt_correction_T_min 0.524
_exptl_absorpt_correction_type multi-scan
_exptl_absorpt_process_details 'SADABS (Bruker AXS Inc., 2005)'
_exptl_crystal_colour pink
_exptl_crystal_density_diffrn 1.712
_exptl_crystal_density_method 'not measured'
_exptl_crystal_description block
_exptl_crystal_F_000 1908
_exptl_crystal_size_max 0.42
_exptl_crystal_size_mid 0.34
_exptl_crystal_size_min 0.04
_refine_diff_density_max 2.236
_refine_diff_density_min -1.877
_refine_diff_density_rms 0.160
_refine_ls_extinction_method none
_refine_ls_goodness_of_fit_ref 1.131
_refine_ls_hydrogen_treatment mixed
_refine_ls_matrix_type full
_refine_ls_number_parameters 594
_refine_ls_number_reflns 8155
_refine_ls_number_restraints 51
_refine_ls_restrained_S_all 1.130
_refine_ls_R_factor_all 0.0586
_refine_ls_R_factor_gt 0.0478
_refine_ls_shift/su_max 0.001
_refine_ls_shift/su_mean 0.000
_refine_ls_structure_factor_coef Fsqd
_refine_ls_weighting_details 'calc w=1/[\s^2^(Fo^2^)+(0.0535P)^2^+8.7998P] where P=(Fo^2^+2Fc^2^)/3'
_refine_ls_weighting_scheme calc
_refine_ls_wR_factor_gt 0.1152
_refine_ls_wR_factor_ref 0.1205
_reflns_number_gt 6949
_reflns_number_total 8155
_reflns_threshold_expression >2sigma(I)
_cod_data_source_file B811376A.txt
_cod_data_source_block 26116
_cod_depositor_comments
;
 Replaced the incorrect bibliographical reference to the original
 publication with a proper one.

 Antanas Vaitkus,
 2019-09-18
;
_cod_original_cell_volume 3608.2(9)
_cod_original_sg_symbol_H-M 'P 21/n'
_cod_database_code 7200262

loop_
_symmetry_equiv_pos_as_xyz
'x, y, z'
'-x+1/2, y+1/2, -z+1/2'
'-x, -y, -z'
'x-1/2, -y-1/2, z-1/2'

loop_
_atom_site_label
_atom_site_type_symbol
_atom_site_fract_x
_atom_site_fract_y
_atom_site_fract_z
_atom_site_U_iso_or_equiv
_atom_site_adp_type
_atom_site_occupancy
_atom_site_symmetry_multiplicity
_atom_site_calc_flag
_atom_site_refinement_flags
_atom_site_disorder_assembly
_atom_site_disorder_group
Nd1 Nd 0.305899(19) 0.431373(7) 0.53604(2) 0.00957(8) Uani 1 1 d . . .
O1 O 0.4225(3) 0.42002(11) 0.7562(3) 0.0164(6) Uani 1 1 d D . .
H11 H 0.503(3) 0.4232(19) 0.797(5) 0.025 Uiso 1 1 d D . .
H12 H 0.391(5) 0.4106(19) 0.808(4) 0.025 Uiso 1 1 d D . .
O2 O 0.1545(3) 0.43185(10) 0.6420(3) 0.0146(6) Uani 1 1 d D . .
H21 H 0.115(5) 0.4129(16) 0.668(5) 0.022 Uiso 1 1 d D . .
H22 H 0.142(5) 0.4590(13) 0.666(5) 0.022 Uiso 1 1 d D . .
O3 O 0.3172(3) 0.35024(10) 0.5898(3) 0.0144(6) Uani 1 1 d D . .
H31 H 0.359(5) 0.3371(17) 0.657(4) 0.022 Uiso 1 1 d D . .
H32 H 0.291(5) 0.3321(17) 0.535(4) 0.022 Uiso 1 1 d D . .
O4 O 0.5385(3) 0.43253(10) 0.5793(3) 0.0136(6) Uani 1 1 d D . .
H41 H 0.589(5) 0.4141(16) 0.562(5) 0.020 Uiso 1 1 d D . .
H42 H 0.579(5) 0.4589(14) 0.598(5) 0.020 Uiso 1 1 d D . .
O5 O 0.3775(3) 0.50626(11) 0.6435(3) 0.0173(7) Uani 1 1 d D . .
H51 H 0.353(5) 0.5331(13) 0.622(5) 0.026 Uiso 1 1 d D . .
H52 H 0.419(5) 0.507(2) 0.719(3) 0.026 Uiso 1 1 d D . .
O6 O 0.3423(3) 0.48192(10) 0.3741(3) 0.0137(6) Uani 1 1 d D . .
H61 H 0.279(4) 0.4894(18) 0.313(4) 0.021 Uiso 1 1 d D . .
H62 H 0.377(5) 0.4649(17) 0.337(5) 0.021 Uiso 1 1 d D . .
O7 O 0.1391(3) 0.49342(11) 0.4528(3) 0.0149(6) Uani 1 1 d D . .
H71 H 0.065(4) 0.4909(18) 0.395(4) 0.022 Uiso 1 1 d D . .
H72 H 0.151(5) 0.5216(12) 0.469(5) 0.022 Uiso 1 1 d D . .
O8 O 0.1109(3) 0.39590(11) 0.3947(3) 0.0152(6) Uani 1 1 d D . .
H81 H 0.097(5) 0.4001(19) 0.320(3) 0.023 Uiso 1 1 d D . .
H82 H 0.037(4) 0.3985(18) 0.402(5) 0.023 Uiso 1 1 d D . .
C1 C 0.4933(4) 0.29011(14) 0.2354(4) 0.0097(8) Uani 1 1 d . . .
C2 C 0.4560(4) 0.24743(14) 0.2654(4) 0.0105(8) Uani 1 1 d . . .
H2A H 0.3994 0.2461 0.3085 0.013 Uiso 1 1 calc R . .
C3 C 0.5010(4) 0.20690(14) 0.2328(4) 0.0095(8) Uani 1 1 d . . .
C4 C 0.5858(4) 0.20856(15) 0.1707(4) 0.0129(8) Uani 1 1 d . . .
H4A H 0.6176 0.1808 0.1494 0.015 Uiso 1 1 calc R . .
C5 C 0.6228(4) 0.25087(15) 0.1404(4) 0.0158(9) Uani 1 1 d . . .
H5A H 0.6798 0.2522 0.0977 0.019 Uiso 1 1 calc R . .
C6 C 0.5770(4) 0.29139(15) 0.1722(4) 0.0140(8) Uani 1 1 d . . .
H6A H 0.6027 0.3203 0.1509 0.017 Uiso 1 1 calc R . .
C7 C 0.4507(4) 0.33349(14) 0.2728(4) 0.0094(8) Uani 1 1 d . . .
N1 N 0.4901(3) 0.37551(12) 0.2526(3) 0.0118(7) Uani 1 1 d . . .
N2 N 0.4344(3) 0.40525(12) 0.3044(3) 0.0122(7) Uani 1 1 d . . .
N3 N 0.3639(3) 0.38237(12) 0.3542(3) 0.0126(7) Uani 1 1 d . . .
N4 N 0.3720(3) 0.33699(12) 0.3347(3) 0.0110(7) Uani 1 1 d . . .
C8 C 0.4630(4) 0.16148(14) 0.2629(4) 0.0103(8) Uani 1 1 d . . .
N5 N 0.3750(3) 0.15343(12) 0.3123(3) 0.0125(7) Uani 1 1 d D . .
H5 H 0.326(4) 0.1699(16) 0.334(5) 0.015 Uiso 1 1 d D . .
N6 N 0.3666(3) 0.10769(12) 0.3264(3) 0.0144(7) Uani 1 1 d . . .
N7 N 0.4473(3) 0.08838(12) 0.2855(3) 0.0145(7) Uani 1 1 d . . .
N8 N 0.5092(3) 0.12091(12) 0.2448(3) 0.0113(7) Uani 1 1 d . . .
C9 C 0.2012(4) 0.20286(14) 0.0189(3) 0.0081(7) Uani 1 1 d U . .
C10 C 0.2436(4) 0.24592(14) -0.0048(4) 0.0102(8) Uani 1 1 d . . .
H10A H 0.3069 0.2474 -0.0404 0.012 Uiso 1 1 calc R . .
C11 C 0.1942(4) 0.28670(14) 0.0232(4) 0.0092(8) Uani 1 1 d . . .
C12 C 0.1009(4) 0.28423(15) 0.0757(4) 0.0134(8) Uani 1 1 d . . .
H12A H 0.0667 0.3118 0.0952 0.016 Uiso 1 1 calc R . .
C13 C 0.0581(4) 0.24174(15) 0.0992(4) 0.0152(9) Uani 1 1 d . . .
H13A H -0.0058 0.2404 0.1340 0.018 Uiso 1 1 calc R . .
C14 C 0.1080(4) 0.20099(14) 0.0723(4) 0.0112(8) Uani 1 1 d . . .
H14A H 0.0792 0.1720 0.0899 0.013 Uiso 1 1 calc R . .
C15 C 0.2545(4) 0.15950(14) -0.0077(4) 0.0097(8) Uani 1 1 d . . .
N9 N 0.2217(3) 0.11762(12) 0.0159(3) 0.0120(7) Uani 1 1 d . . .
N10 N 0.2934(3) 0.08835(12) -0.0218(3) 0.0141(7) Uani 1 1 d . . .
N11 N 0.3676(3) 0.11241(12) -0.0652(3) 0.0141(7) Uani 1 1 d . . .
N12 N 0.3456(3) 0.15748(12) -0.0572(3) 0.0113(7) Uani 1 1 d . . .
C16 C 0.2380(4) 0.33207(14) -0.0026(4) 0.0096(8) Uani 1 1 d . . .
N13 N 0.3149(3) 0.33883(12) -0.0648(3) 0.0117(7) Uani 1 1 d . . .
N14 N 0.3276(3) 0.38492(12) -0.0692(3) 0.0132(7) Uani 1 1 d . . .
N15 N 0.2604(3) 0.40499(12) -0.0111(4) 0.0143(7) Uani 1 1 d . . .
N16 N 0.2025(3) 0.37228(12) 0.0312(3) 0.0118(7) Uani 1 1 d . . .
O11 O 0.2151(3) 0.28614(11) 0.4136(3) 0.0150(6) Uani 1 1 d D . .
H111 H 0.262(5) 0.3015(17) 0.386(5) 0.022 Uiso 1 1 d D . .
H112 H 0.138(4) 0.2918(19) 0.376(5) 0.022 Uiso 1 1 d D . .
O12 O 0.2158(3) 0.19391(11) 0.4031(3) 0.0147(6) Uani 1 1 d D . .
H121 H 0.249(5) 0.1818(18) 0.470(4) 0.022 Uiso 1 1 d D . .
H122 H 0.223(5) 0.2228(12) 0.414(5) 0.022 Uiso 1 1 d D . .
O13 O 0.6691(3) 0.42724(12) 0.9106(4) 0.0253(8) Uani 1 1 d D . .
H131 H 0.734(5) 0.417(2) 0.891(6) 0.038 Uiso 1 1 d D . .
H132 H 0.691(6) 0.4534(15) 0.941(6) 0.038 Uiso 1 1 d D . .
O14 O 0.4426(3) 0.30230(11) 0.7995(3) 0.0141(6) Uani 1 1 d D . .
H141 H 0.515(4) 0.3080(19) 0.839(5) 0.021 Uiso 1 1 d D . .
H142 H 0.401(5) 0.3117(18) 0.840(5) 0.021 Uiso 1 1 d D . .
O15 O 0.9536(3) 0.29337(11) 0.3074(3) 0.0148(6) Uani 1 1 d D . .
H151 H 0.922(5) 0.3048(18) 0.354(4) 0.022 Uiso 1 1 d D . .
H152 H 0.936(5) 0.2652(12) 0.301(5) 0.022 Uiso 1 1 d D . .
O16 O 0.1286(3) 0.49655(11) 0.1727(3) 0.0193(7) Uani 1 1 d D . .
H161 H 0.096(5) 0.4690(14) 0.171(5) 0.029 Uiso 1 1 d D . .
H162 H 0.088(5) 0.5185(16) 0.188(5) 0.029 Uiso 1 1 d D . .
O17 O 0.0494(3) 0.40641(11) 0.1520(3) 0.0152(6) Uani 1 1 d D . .
H171 H -0.019(4) 0.3917(17) 0.122(5) 0.023 Uiso 1 1 d D . .
H172 H 0.088(5) 0.3932(18) 0.111(5) 0.023 Uiso 1 1 d D . .
O18 O 0.1735(4) 0.49613(13) 0.9549(4) 0.0341(9) Uani 1 1 d D . .
H181 H 0.207(6) 0.4689(16) 0.956(6) 0.051 Uiso 1 1 d D . .
H182 H 0.148(7) 0.499(2) 1.017(5) 0.051 Uiso 1 1 d D . .
O19 O 0.8358(3) 0.35006(12) 0.1164(3) 0.0171(6) Uani 1 1 d D . .
H191 H 0.869(5) 0.3302(17) 0.174(4) 0.026 Uiso 1 1 d D . .
H192 H 0.795(5) 0.3703(16) 0.140(5) 0.026 Uiso 1 1 d D . .
O20 O 0.8915(3) 0.48069(12) 0.2800(3) 0.0205(7) Uani 1 1 d D . .
H201 H 0.862(6) 0.484(2) 0.203(3) 0.031 Uiso 1 1 d D . .
H202 H 0.854(5) 0.4559(15) 0.288(5) 0.031 Uiso 1 1 d D . .
O21 O 0.6766(3) 0.41149(12) 0.1671(4) 0.0241(8) Uani 1 1 d D . .
H211 H 0.623(5) 0.3944(19) 0.182(6) 0.036 Uiso 1 1 d D . .
H212 H 0.642(6) 0.425(2) 0.099(4) 0.036 Uiso 1 1 d D . .
O22A O 0.5484(7) 0.5150(3) 0.8809(7) 0.0271(16) Uiso 0.50 1 d P A 1
O22B O 0.5034(7) 0.5180(3) 0.9129(7) 0.0271(16) Uiso 0.50 1 d P B 2

loop_
_atom_site_aniso_label
_atom_site_aniso_U_11
_atom_site_aniso_U_22
_atom_site_aniso_U_33
_atom_site_aniso_U_23
_atom_site_aniso_U_13
_atom_site_aniso_U_12
Nd1 0.00693(11) 0.01145(12) 0.01277(13) 0.00008(8) 0.00649(8) -0.00062(8)
O1 0.0106(14) 0.0260(17) 0.0153(16) 0.0020(13) 0.0078(13) -0.0032(12)
O2 0.0145(15) 0.0134(15) 0.0216(17) 0.0001(13) 0.0134(13) -0.0016(12)
O3 0.0154(15) 0.0134(15) 0.0131(16) 0.0006(12) 0.0037(12) 0.0003(12)
O4 0.0088(13) 0.0134(14) 0.0215(17) -0.0034(12) 0.0092(12) -0.0001(11)
O5 0.0180(16) 0.0145(15) 0.0224(18) -0.0014(13) 0.0108(14) -0.0012(12)
O6 0.0091(14) 0.0160(15) 0.0188(17) -0.0003(12) 0.0083(12) 0.0024(11)
O7 0.0090(14) 0.0166(15) 0.0185(17) 0.0015(13) 0.0041(12) 0.0017(12)
O8 0.0083(14) 0.0214(16) 0.0185(17) -0.0007(13) 0.0079(13) -0.0017(12)
C1 0.0083(17) 0.0141(19) 0.0058(19) -0.0016(15) 0.0017(15) -0.0006(14)
C2 0.0043(17) 0.018(2) 0.009(2) -0.0005(15) 0.0026(14) 0.0002(15)
C3 0.0076(17) 0.0131(19) 0.0088(19) -0.0006(15) 0.0041(15) -0.0017(14)
C4 0.0116(18) 0.015(2) 0.014(2) -0.0028(16) 0.0067(16) 0.0015(16)
C5 0.015(2) 0.018(2) 0.019(2) 0.0001(17) 0.0120(18) 0.0007(17)
C6 0.017(2) 0.014(2) 0.016(2) -0.0006(17) 0.0115(17) -0.0013(16)
C7 0.0067(17) 0.0138(19) 0.0075(19) -0.0005(15) 0.0024(15) -0.0007(14)
N1 0.0108(16) 0.0124(17) 0.0156(19) -0.0022(14) 0.0090(14) -0.0008(13)
N2 0.0120(16) 0.0137(17) 0.0134(18) -0.0012(14) 0.0077(14) -0.0003(13)
N3 0.0103(16) 0.0136(17) 0.0171(19) 0.0007(14) 0.0087(14) -0.0023(13)
N4 0.0086(15) 0.0125(17) 0.0144(18) -0.0008(14) 0.0070(14) -0.0001(13)
C8 0.0080(17) 0.0138(19) 0.010(2) -0.0015(15) 0.0042(15) 0.0003(15)
N5 0.0105(16) 0.0119(17) 0.0186(19) -0.0001(14) 0.0096(15) 0.0009(13)
N6 0.0134(17) 0.0133(17) 0.019(2) 0.0022(14) 0.0093(15) 0.0002(14)
N7 0.0136(17) 0.0136(17) 0.021(2) 0.0011(15) 0.0112(15) 0.0011(14)
N8 0.0103(16) 0.0123(16) 0.0122(18) 0.0005(14) 0.0051(14) -0.0007(13)
C9 0.0087(13) 0.0111(13) 0.0036(13) 0.0003(11) 0.0012(11) -0.0001(11)
C10 0.0043(17) 0.015(2) 0.010(2) 0.0016(15) 0.0011(15) -0.0002(14)
C11 0.0058(17) 0.015(2) 0.0076(19) -0.0011(15) 0.0032(15) -0.0022(14)
C12 0.0140(19) 0.015(2) 0.015(2) -0.0021(16) 0.0097(17) 0.0006(15)
C13 0.0121(19) 0.021(2) 0.017(2) -0.0009(17) 0.0116(17) -0.0013(16)
C14 0.0086(17) 0.0140(19) 0.013(2) -0.0002(16) 0.0065(15) -0.0027(15)
C15 0.0046(17) 0.0153(19) 0.0093(19) -0.0023(15) 0.0028(15) -0.0012(14)
N9 0.0078(15) 0.0160(17) 0.0126(18) 0.0003(14) 0.0043(13) 0.0012(13)
N10 0.0137(17) 0.0141(17) 0.018(2) -0.0029(15) 0.0103(15) -0.0017(14)
N11 0.0132(17) 0.0163(18) 0.0153(19) 0.0023(14) 0.0079(15) 0.0007(14)
N12 0.0089(16) 0.0127(16) 0.0139(18) -0.0005(14) 0.0062(14) 0.0008(13)
C16 0.0061(17) 0.0155(19) 0.0080(19) 0.0010(15) 0.0036(14) 0.0013(14)
N13 0.0101(16) 0.0140(17) 0.0132(18) 0.0014(14) 0.0069(14) 0.0003(13)
N14 0.0124(17) 0.0158(17) 0.0147(19) 0.0010(14) 0.0088(15) -0.0001(14)
N15 0.0144(17) 0.0137(17) 0.019(2) 0.0002(15) 0.0117(15) -0.0001(14)
N16 0.0117(16) 0.0110(16) 0.0146(19) 0.0017(13) 0.0069(14) -0.0001(13)
O11 0.0109(14) 0.0183(16) 0.0199(17) -0.0002(13) 0.0106(13) -0.0018(12)
O12 0.0136(15) 0.0151(15) 0.0178(17) 0.0011(12) 0.0085(13) 0.0026(12)
O13 0.0149(16) 0.0256(19) 0.036(2) -0.0021(16) 0.0092(15) 0.0022(14)
O14 0.0108(14) 0.0184(15) 0.0160(16) 0.0006(12) 0.0081(12) 0.0032(12)
O15 0.0131(14) 0.0168(15) 0.0190(17) -0.0036(13) 0.0110(12) -0.0001(12)
O16 0.0191(16) 0.0171(16) 0.0226(18) 0.0009(14) 0.0086(14) 0.0011(13)
O17 0.0129(15) 0.0195(16) 0.0175(17) -0.0035(13) 0.0107(13) -0.0011(12)
O18 0.049(3) 0.0203(18) 0.047(3) 0.0025(17) 0.034(2) 0.0049(17)
O19 0.0152(15) 0.0223(17) 0.0168(17) -0.0026(13) 0.0094(13) -0.0020(13)
O20 0.0159(16) 0.0199(16) 0.031(2) -0.0023(15) 0.0147(15) -0.0034(13)
O21 0.0211(17) 0.0231(18) 0.035(2) 0.0073(15) 0.0189(16) -0.0004(14)

loop_
_atom_type_symbol
_atom_type_description
_atom_type_scat_dispersion_real
_atom_type_scat_dispersion_imag
_atom_type_scat_source
C C 0.0033 0.0016 'International Tables Vol C Tables 4.2.6.8 and 6.1.1.4'
H H 0.0000 0.0000 'International Tables Vol C Tables 4.2.6.8 and 6.1.1.4'
N N 0.0061 0.0033 'International Tables Vol C Tables 4.2.6.8 and 6.1.1.4'
O O 0.0106 0.0060 'International Tables Vol C Tables 4.2.6.8 and 6.1.1.4'
Nd Nd -0.1943 3.0179 'International Tables Vol C Tables 4.2.6.8 and 6.1.1.4'

loop_
_geom_angle_atom_site_label_1
_geom_angle_atom_site_label_2
_geom_angle_atom_site_label_3
_geom_angle
_geom_angle_site_symmetry_1
_geom_angle_site_symmetry_3
_geom_angle_publ_flag
O3 Nd1 O8 73.96(11) . . ?
O3 Nd1 O2 81.36(10) . . ?
O8 Nd1 O2 75.22(11) . . ?
O3 Nd1 O4 90.43(10) . . ?
O8 Nd1 O4 139.61(10) . . ?
O2 Nd1 O4 140.08(11) . . ?
O3 Nd1 O1 68.73(11) . . ?
O8 Nd1 O1 131.72(11) . . ?
O2 Nd1 O1 69.94(11) . . ?
O4 Nd1 O1 70.67(10) . . ?
O3 Nd1 O5 136.80(11) . . ?
O8 Nd1 O5 139.24(11) . . ?
O2 Nd1 O5 83.43(10) . . ?
O4 Nd1 O5 76.21(10) . . ?
O1 Nd1 O5 68.08(11) . . ?
O3 Nd1 O7 138.94(10) . . ?
O8 Nd1 O7 71.28(10) . . ?
O2 Nd1 O7 69.28(10) . . ?
O4 Nd1 O7 130.46(10) . . ?
O1 Nd1 O7 122.65(11) . . ?
O5 Nd1 O7 68.78(11) . . ?
O3 Nd1 O6 137.96(10) . . ?
O8 Nd1 O6 93.89(10) . . ?
O2 Nd1 O6 135.24(10) . . ?
O4 Nd1 O6 72.95(10) . . ?
O1 Nd1 O6 134.39(10) . . ?
O5 Nd1 O6 77.34(11) . . ?
O7 Nd1 O6 66.12(10) . . ?
O3 Nd1 N3 73.37(11) . . ?
O8 Nd1 N3 70.21(10) . . ?
O2 Nd1 N3 141.50(10) . . ?
O4 Nd1 N3 69.66(10) . . ?
O1 Nd1 N3 123.75(11) . . ?
O5 Nd1 N3 134.54(10) . . ?
O7 Nd1 N3 113.33(11) . . ?
O6 Nd1 N3 64.70(10) . . ?
Nd1 O1 H11 128(4) . . ?
Nd1 O1 H12 127(4) . . ?
H11 O1 H12 104(5) . . ?
Nd1 O2 H21 138(4) . . ?
Nd1 O2 H22 113(4) . . ?
H21 O2 H22 108(5) . . ?
Nd1 O3 H31 129(4) . . ?
Nd1 O3 H32 117(4) . . ?
H31 O3 H32 112(5) . . ?
Nd1 O4 H41 133(4) . . ?
Nd1 O4 H42 118(4) . . ?
H41 O4 H42 106(5) . . ?
Nd1 O5 H51 130(4) . . ?
Nd1 O5 H52 120(4) . . ?
H51 O5 H52 108(5) . . ?
Nd1 O6 H61 119(4) . . ?
Nd1 O6 H62 107(4) . . ?
H61 O6 H62 96(5) . . ?
Nd1 O7 H71 128(4) . . ?
Nd1 O7 H72 125(4) . . ?
H71 O7 H72 107(5) . . ?
Nd1 O8 H81 116(4) . . ?
Nd1 O8 H82 123(4) . . ?
H81 O8 H82 106(5) . . ?
C2 C1 C6 118.9(4) . . ?
C2 C1 C7 121.4(4) . . ?
C6 C1 C7 119.6(4) . . ?
C3 C2 C1 120.4(4) . . ?
C3 C2 H2A 119.8 . . ?
C1 C2 H2A 119.8 . . ?
C2 C3 C4 120.2(4) . . ?
C2 C3 C8 121.6(4) . . ?
C4 C3 C8 118.1(4) . . ?
C5 C4 C3 119.5(4) . . ?
C5 C4 H4A 120.2 . . ?
C3 C4 H4A 120.2 . . ?
C4 C5 C6 120.2(4) . . ?
C4 C5 H5A 119.9 . . ?
C6 C5 H5A 119.9 . . ?
C5 C6 C1 120.7(4) . . ?
C5 C6 H6A 119.7 . . ?
C1 C6 H6A 119.7 . . ?
N4 C7 N1 110.7(3) . . ?
N4 C7 C1 125.5(4) . . ?
N1 C7 C1 123.8(4) . . ?
N2 N1 C7 105.2(3) . . ?
N3 N2 N1 109.7(3) . . ?
N2 N3 N4 108.9(3) . . ?
N2 N3 Nd1 115.3(3) . . ?
N4 N3 Nd1 131.8(3) . . ?
C7 N4 N3 105.5(3) . . ?
N8 C8 N5 108.0(3) . . ?
N8 C8 C3 126.0(4) . . ?
N5 C8 C3 126.0(4) . . ?
C8 N5 N6 108.8(3) . . ?
C8 N5 H5 135(4) . . ?
N6 N5 H5 116(4) . . ?
N7 N6 N5 106.7(3) . . ?
N6 N7 N8 110.5(3) . . ?
C8 N8 N7 106.0(3) . . ?
C10 C9 C14 119.2(4) . . ?
C10 C9 C15 121.5(4) . . ?
C14 C9 C15 119.3(4) . . ?
C11 C10 C9 120.9(4) . . ?
C11 C10 H10A 119.5 . . ?
C9 C10 H10A 119.5 . . ?
C10 C11 C12 119.2(4) . . ?
C10 C11 C16 121.0(4) . . ?
C12 C11 C16 119.8(4) . . ?
C13 C12 C11 120.2(4) . . ?
C13 C12 H12A 119.9 . . ?
C11 C12 H12A 119.9 . . ?
C12 C13 C14 120.7(4) . . ?
C12 C13 H13A 119.7 . . ?
C14 C13 H13A 119.7 . . ?
C13 C14 C9 119.8(4) . . ?
C13 C14 H14A 120.1 . . ?
C9 C14 H14A 120.1 . . ?
N9 C15 N12 111.3(3) . . ?
N9 C15 C9 124.7(4) . . ?
N12 C15 C9 124.0(4) . . ?
C15 N9 N10 105.1(3) . . ?
N11 N10 N9 109.4(3) . . ?
N10 N11 N12 109.1(3) . . ?
N11 N12 C15 105.1(3) . . ?
N16 C16 N13 111.0(4) . . ?
N16 C16 C11 123.8(4) . . ?
N13 C16 C11 125.1(4) . . ?
C16 N13 N14 105.4(3) . . ?
N15 N14 N13 109.1(3) . . ?
N14 N15 N16 109.1(3) . . ?
C16 N16 N15 105.4(3) . . ?
H111 O11 H112 111(5) . . ?
H121 O12 H122 107(5) . . ?
H131 O13 H132 106(6) . . ?
H141 O14 H142 105(6) . . ?
H151 O15 H152 108(6) . . ?
H161 O16 H162 116(6) . . ?
H171 O17 H172 96(5) . . ?
H181 O18 H182 109(6) . . ?
H191 O19 H192 109(5) . . ?
H201 O20 H202 101(6) . . ?
H211 O21 H212 110(6) . . ?

loop_
_geom_bond_atom_site_label_1
_geom_bond_atom_site_label_2
_geom_bond_distance
_geom_bond_site_symmetry_2
_geom_bond_publ_flag
Nd1 O3 2.428(3) . ?
Nd1 O8 2.452(3) . ?
Nd1 O2 2.454(3) . ?
Nd1 O4 2.468(3) . ?
Nd1 O1 2.493(3) . ?
Nd1 O5 2.500(3) . ?
Nd1 O7 2.524(3) . ?
Nd1 O6 2.569(3) . ?
Nd1 N3 2.854(4) . ?
O1 H11 0.86(3) . ?
O1 H12 0.86(3) . ?
O2 H21 0.83(3) . ?
O2 H22 0.86(3) . ?
O3 H31 0.86(3) . ?
O3 H32 0.80(3) . ?
O4 H41 0.86(3) . ?
O4 H42 0.87(3) . ?
O5 H51 0.84(3) . ?
O5 H52 0.85(3) . ?
O6 H61 0.84(3) . ?
O6 H62 0.84(3) . ?
O7 H71 0.87(3) . ?
O7 H72 0.84(3) . ?
O8 H81 0.85(3) . ?
O8 H82 0.87(3) . ?
C1 C2 1.393(6) . ?
C1 C6 1.400(6) . ?
C1 C7 1.470(5) . ?
C2 C3 1.388(6) . ?
C2 H2A 0.9500 . ?
C3 C4 1.401(5) . ?
C3 C8 1.467(6) . ?
C4 C5 1.383(6) . ?
C4 H4A 0.9500 . ?
C5 C6 1.388(6) . ?
C5 H5A 0.9500 . ?
C6 H6A 0.9500 . ?
C7 N4 1.343(5) . ?
C7 N1 1.346(5) . ?
N1 N2 1.339(5) . ?
N2 N3 1.325(5) . ?
N3 N4 1.344(5) . ?
C8 N8 1.334(5) . ?
C8 N5 1.340(5) . ?
N5 N6 1.344(5) . ?
N5 H5 0.84(3) . ?
N6 N7 1.299(5) . ?
N7 N8 1.359(5) . ?
C9 C10 1.400(5) . ?
C9 C14 1.407(5) . ?
C9 C15 1.474(5) . ?
C10 C11 1.396(6) . ?
C10 H10A 0.9500 . ?
C11 C12 1.401(5) . ?
C11 C16 1.474(6) . ?
C12 C13 1.386(6) . ?
C12 H12A 0.9500 . ?
C13 C14 1.393(6) . ?
C13 H13A 0.9500 . ?
C14 H14A 0.9500 . ?
C15 N9 1.327(5) . ?
C15 N12 1.352(5) . ?
N9 N10 1.352(5) . ?
N10 N11 1.326(5) . ?
N11 N12 1.339(5) . ?
C16 N16 1.339(5) . ?
C16 N13 1.339(5) . ?
N13 N14 1.346(5) . ?
N14 N15 1.327(5) . ?
N15 N16 1.345(5) . ?
O11 H111 0.84(3) . ?
O11 H112 0.83(3) . ?
O12 H121 0.83(3) . ?
O12 H122 0.85(3) . ?
O13 H131 0.89(4) . ?
O13 H132 0.84(4) . ?
O14 H141 0.79(3) . ?
O14 H142 0.83(3) . ?
O15 H151 0.83(3) . ?
O15 H152 0.84(3) . ?
O16 H161 0.88(3) . ?
O16 H162 0.84(3) . ?
O17 H171 0.83(3) . ?
O17 H172 0.85(3) . ?
O18 H181 0.87(4) . ?
O18 H182 0.88(4) . ?
O19 H191 0.87(3) . ?
O19 H192 0.85(3) . ?
O20 H201 0.86(4) . ?
O20 H202 0.86(3) . ?
O21 H211 0.84(4) . ?
O21 H212 0.85(4) . ?

loop_
_geom_hbond_atom_site_label_D
_geom_hbond_atom_site_label_H
_geom_hbond_atom_site_label_A
_geom_hbond_distance_DH
_geom_hbond_distance_HA
_geom_hbond_distance_DA
_geom_hbond_angle_DHA
_geom_hbond_site_symmetry_A
O1 H11 O13 0.86(3) 1.87(4) 2.719(5) 169(6) .
O1 H12 N14 0.86(3) 1.98(4) 2.845(5) 176(6) 1_556
O2 H21 N8 0.83(3) 2.00(4) 2.816(5) 168(6) 4_566
O2 H22 O20 0.86(3) 1.95(4) 2.810(5) 178(5) 3_666
O3 H31 O14 0.86(3) 1.90(4) 2.758(5) 174(5) .
O3 H32 O11 0.80(3) 1.93(4) 2.726(5) 174(6) .
O4 H41 N9 0.86(3) 1.98(4) 2.833(5) 169(5) 4_666
O4 H42 O6 0.87(3) 1.90(3) 2.776(4) 175(5) 3_666
O5 H51 N10 0.84(3) 2.29(4) 3.070(5) 155(5) 2
O5 H52 O22A 0.85(3) 1.96(4) 2.795(8) 166(6) .
O5 H52 O22B 0.85(3) 2.18(4) 3.021(9) 170(6) .
O6 H61 O16 0.84(3) 1.91(4) 2.743(5) 171(5) .
O6 H62 N2 0.84(3) 1.93(4) 2.704(5) 151(5) .
O7 H71 O20 0.87(3) 1.95(4) 2.820(5) 172(5) 1_455
O7 H72 N10 0.84(3) 2.06(4) 2.892(5) 172(5) 2
O8 H81 O17 0.85(3) 1.89(4) 2.735(5) 174(6) .
O8 H82 N11 0.87(3) 2.10(4) 2.944(5) 165(5) 4_566
N5 H5 O12 0.84(3) 1.85(4) 2.669(5) 166(5) .
O11 H111 N4 0.84(3) 1.87(4) 2.710(5) 176(6) .
O11 H112 O15 0.83(3) 1.93(4) 2.748(4) 167(6) 1_455
O12 H121 O19 0.83(3) 1.90(4) 2.724(5) 174(6) 4_566
O12 H122 O11 0.85(3) 1.84(4) 2.676(4) 170(6) .
O13 H131 N6 0.89(4) 2.04(4) 2.922(5) 173(6) 4_666
O13 H132 O18 0.84(4) 2.15(4) 2.927(6) 154(6) 3_667
O14 H141 O12 0.79(3) 2.10(4) 2.862(4) 160(6) 4_666
O14 H142 N13 0.83(3) 1.91(4) 2.730(5) 174(6) 1_556
O15 H151 N12 0.83(3) 1.92(4) 2.740(5) 168(6) 4_666
O15 H152 O14 0.84(3) 1.96(4) 2.776(4) 165(5) 4_665
O16 H161 O17 0.88(3) 1.88(4) 2.742(5) 168(6) .
O16 H162 N7 0.84(3) 2.11(4) 2.892(5) 155(6) 2
O17 H171 O19 0.83(3) 2.01(4) 2.801(4) 159(6) 1_455
O17 H172 N16 0.85(3) 1.95(4) 2.790(5) 168(5) .
O18 H181 N15 0.87(4) 1.94(4) 2.793(5) 165(7) 1_556
O18 H182 O16 0.88(4) 1.95(4) 2.815(5) 167(7) 1_556
O19 H191 O15 0.87(3) 1.86(4) 2.729(5) 173(6) .
O19 H192 O21 0.85(3) 1.90(4) 2.738(5) 169(6) .
O20 H201 O18 0.86(4) 1.87(4) 2.709(6) 165(6) 3_666
O20 H202 O21 0.86(3) 2.37(5) 3.048(5) 137(5) .
O21 H211 N1 0.84(4) 2.04(4) 2.834(5) 158(6) .
O21 H212 O22A 0.85(4) 2.83(7) 3.192(8) 107(5) 3_666
O21 H212 O22B 0.85(4) 2.29(6) 2.787(8) 117(5) 3_666
